data_7022164
loop_
_publ_author_name
'Yang, En-Cui'
'Liu, Zhong-Yi'
'Zhang, Cui-Hua'
'Yang, You-Li'
'Zhao, Xiao-Jun'

_publ_section_title
;
 Structural diversity directed by switchable coordination of substitute
 groups in a ternary Cu(II)-triazole-sulfoisophthalate self-assembly
 system: synthesis, crystal structures and magnetic behavior.
;
_journal_issue 5
_journal_name_full 'Dalton transactions (Cambridge, England : 2003)'
_journal_page_first 1581
_journal_page_last 1590
_journal_paper_doi 10.1039/c2dt31935g
_journal_volume 42
_journal_year 2013
_chemical_formula_sum 'C24 H34 Cu3 N16 O20 S2'
_chemical_formula_weight 1121.41
_chemical_name_systematic
;
?
;
_space_group_IT_number 2
_symmetry_cell_setting triclinic
_symmetry_space_group_name_Hall '-P 1'
_symmetry_space_group_name_H-M 'P -1'
_atom_sites_solution_hydrogens geom
_atom_sites_solution_primary direct
_atom_sites_solution_secondary difmap
_audit_creation_method SHELXL-97
_cell_angle_alpha 117.615(5)
_cell_angle_beta 98.559(8)
_cell_angle_gamma 107.441(8)
_cell_formula_units_Z 1
_cell_length_a 10.243(8)
_cell_length_b 11.126(4)
_cell_length_c 11.904(5)
_cell_measurement_reflns_used 2806
_cell_measurement_temperature 296(2)
_cell_measurement_theta_max 27.97
_cell_measurement_theta_min 2.28
_cell_volume 1078.3(10)
_computing_cell_refinement 'Bruker SAINT'
_computing_data_collection 'Bruker APEX2'
_computing_data_reduction 'Bruker SAINT'
_computing_molecular_graphics 'Bruker SHELXTL'
_computing_publication_material 'Bruker SHELXTL'
_computing_structure_refinement 'SHELXL-97 (Sheldrick, 1997)'
_computing_structure_solution 'SHELXS-97 (Sheldrick, 1990)'
_diffrn_ambient_temperature 296(2)
_diffrn_measured_fraction_theta_full 0.981
_diffrn_measured_fraction_theta_max 0.981
_diffrn_measurement_device_type 'Bruker APEX-II CCD'
_diffrn_measurement_method '\f and \w scans'
_diffrn_radiation_monochromator graphite
_diffrn_radiation_source 'fine-focus sealed tube'
_diffrn_radiation_type MoK\a
_diffrn_radiation_wavelength 0.71073
_diffrn_reflns_av_R_equivalents 0.0236
_diffrn_reflns_av_sigmaI/netI 0.0439
_diffrn_reflns_limit_h_max 12
_diffrn_reflns_limit_h_min -7
_diffrn_reflns_limit_k_max 12
_diffrn_reflns_limit_k_min -13
_diffrn_reflns_limit_l_max 14
_diffrn_reflns_limit_l_min -13
_diffrn_reflns_number 5378
_diffrn_reflns_theta_full 25.01
_diffrn_reflns_theta_max 25.01
_diffrn_reflns_theta_min 2.05
_diffrn_standards_number 0
_exptl_absorpt_coefficient_mu 1.657
_exptl_absorpt_correction_T_max 0.8134
_exptl_absorpt_correction_T_min 0.7892
_exptl_absorpt_correction_type multi-scan
_exptl_absorpt_process_details SADABS
_exptl_crystal_colour BLUE
_exptl_crystal_density_diffrn 1.727
_exptl_crystal_density_meas ?
_exptl_crystal_density_method 'not measured'
_exptl_crystal_description BLOCK
_exptl_crystal_F_000 569
_exptl_crystal_size_max 0.15
_exptl_crystal_size_mid 0.14
_exptl_crystal_size_min 0.13
_refine_diff_density_max 0.860
_refine_diff_density_min -0.523
_refine_diff_density_rms 0.093
_refine_ls_extinction_method none
_refine_ls_goodness_of_fit_ref 1.061
_refine_ls_hydrogen_treatment constr
_refine_ls_matrix_type full
_refine_ls_number_parameters 313
_refine_ls_number_reflns 3728
_refine_ls_number_restraints 18
_refine_ls_restrained_S_all 1.074
_refine_ls_R_factor_all 0.0514
_refine_ls_R_factor_gt 0.0421
_refine_ls_shift/su_max 0.001
_refine_ls_shift/su_mean 0.000
_refine_ls_structure_factor_coef Fsqd
_refine_ls_weighting_details 'calc w=1/[\s^2^(Fo^2^)+(0.0612P)^2^+1.3743P] where P=(Fo^2^+2Fc^2^)/3'
_refine_ls_weighting_scheme calc
_refine_ls_wR_factor_gt 0.1132
_refine_ls_wR_factor_ref 0.1192
_reflns_number_gt 3100
_reflns_number_total 3728
_reflns_threshold_expression >2sigma(I)
_cod_data_source_file c2dt31935g.txt
_cod_data_source_block n101103a
_cod_depositor_comments
;
The following automatic conversions were performed:

'_symmetry_cell_setting' value 'Triclinic' changed to 'triclinic'
according to /home/saulius/struct/CIF-dictionaries/cif_core.dic
dictionary named 'cif_core.dic' version 2.4.2 from
2011-04-26.

'_exptl_absorpt_correction_type' value 'MULTI-SCAN'
changed to 'multi-scan' according to
/home/saulius/struct/CIF-dictionaries/cif_core.dic dictionary named
'cif_core.dic' version 2.4.2 from 2011-04-26.

Automatic conversion script
Id: cif_fix_values 1891 2012-01-12 08:04:46Z andrius 

The following automatic conversions were performed:

'_exptl_crystal_density_meas' value 'NONE' was changed to '?' - the
value is perceived as not measured.

Automatic conversion script
Id: cif_fix_values 3008 2015-01-20 13:52:24Z robertas 
;
_cod_original_sg_symbol_H-M P-1
_cod_database_code 7022164

loop_
_symmetry_equiv_pos_as_xyz
'x, y, z'
'-x, -y, -z'

loop_
_atom_site_label
_atom_site_type_symbol
_atom_site_fract_x
_atom_site_fract_y
_atom_site_fract_z
_atom_site_U_iso_or_equiv
_atom_site_adp_type
_atom_site_occupancy
_atom_site_symmetry_multiplicity
_atom_site_calc_flag
_atom_site_refinement_flags
_atom_site_disorder_assembly
_atom_site_disorder_group
Cu1 Cu 0.0000 0.0000 0.5000 0.02403(19) Uani 1 2 d S . .
Cu2 Cu 0.86424(5) 0.27157(5) 0.51917(5) 0.02719(17) Uani 1 1 d . . .
S1 S 0.34404(12) 0.34584(13) 0.09518(11) 0.0365(3) Uani 1 1 d . . .
O1 O 0.0951(3) 0.2237(3) 0.5101(3) 0.0394(7) Uani 1 1 d . . .
O2 O 0.0002(3) 0.2980(3) 0.3884(3) 0.0402(7) Uani 1 1 d . . .
O3 O 0.6075(3) 0.2805(4) 0.5770(3) 0.0464(8) Uani 1 1 d . . .
O4 O 0.7147(3) 0.3140(3) 0.4366(3) 0.0356(7) Uani 1 1 d . . .
O5 O 0.4931(4) 0.4376(5) 0.1166(4) 0.0548(9) Uani 1 1 d . . .
O6 O 0.2471(3) 0.4178(4) 0.0913(3) 0.0443(8) Uani 1 1 d . . .
O7 O 0.2861(5) 0.1943(4) -0.0214(4) 0.0663(11) Uani 1 1 d . . .
O8 O 0.9803(3) 0.4841(3) 0.6606(3) 0.0351(7) Uani 1 1 d . . .
H8A H 0.9901 0.5565 0.6502 0.053 Uiso 1 1 d R . .
H8B H 1.0665 0.4973 0.6941 0.053 Uiso 1 1 d R . .
O9 O 0.7846(4) 0.4752(5) 0.1645(4) 0.0753(13) Uani 1 1 d . . .
H9A H 0.7224 0.5103 0.1850 0.113 Uiso 1 1 d R . .
H9B H 0.7438 0.3836 0.1392 0.113 Uiso 1 1 d R . .
N1 N -0.1969(3) -0.0529(4) 0.3791(3) 0.0268(7) Uani 1 1 d . . .
N2 N -0.2477(3) 0.0514(4) 0.3851(3) 0.0283(7) Uani 1 1 d . . .
N3 N -0.4217(3) -0.1729(4) 0.2456(3) 0.0309(8) Uani 1 1 d . . .
N4 N -0.5623(4) -0.2857(4) 0.1539(4) 0.0479(10) Uani 1 1 d . . .
H4" H -0.5522 -0.3434 0.0754 0.057 Uiso 1 1 d R . .
H4' H -0.6007 -0.3366 0.1903 0.057 Uiso 1 1 d R . .
N5 N -0.0445(3) 0.1253(4) 0.6663(3) 0.0272(7) Uani 1 1 d . . .
N6 N -0.1008(3) 0.2244(4) 0.6688(3) 0.0293(7) Uani 1 1 d . . .
N7 N -0.0761(4) 0.2356(4) 0.8590(3) 0.0329(8) Uani 1 1 d . . .
N8 N -0.0745(4) 0.2892(5) 0.9942(4) 0.0456(10) Uani 1 1 d . . .
H8" H -0.1243 0.2037 0.9888 0.055 Uiso 1 1 d R . .
H8' H 0.0201 0.3334 1.0448 0.055 Uiso 1 1 d R . .
C1 C -0.3844(4) -0.0250(5) 0.3028(4) 0.0346(10) Uani 1 1 d . . .
H1 H -0.4455 0.0167 0.2868 0.041 Uiso 1 1 calc R . .
C2 C -0.3035(4) -0.1864(4) 0.2940(4) 0.0295(9) Uani 1 1 d . . .
H2 H -0.2978 -0.2764 0.2709 0.035 Uiso 1 1 calc R . .
C3 C -0.1193(4) 0.2894(5) 0.7862(4) 0.0330(9) Uani 1 1 d . . .
H3 H -0.1564 0.3612 0.8146 0.040 Uiso 1 1 calc R . .
C4 C -0.0298(4) 0.1352(5) 0.7818(4) 0.0324(9) Uani 1 1 d . . .
H4 H 0.0072 0.0810 0.8068 0.039 Uiso 1 1 calc R . .
C5 C 0.2318(4) 0.2907(4) 0.3863(4) 0.0262(8) Uani 1 1 d . . .
C6 C 0.3553(4) 0.2876(4) 0.4505(4) 0.0283(8) Uani 1 1 d . . .
H6 H 0.3561 0.2724 0.5210 0.034 Uiso 1 1 calc R . .
C7 C 0.4773(4) 0.3067(4) 0.4110(4) 0.0278(8) Uani 1 1 d . . .
C8 C 0.4761(4) 0.3285(4) 0.3046(4) 0.0281(8) Uani 1 1 d . . .
H8 H 0.5572 0.3419 0.2776 0.034 Uiso 1 1 calc R . .
C9 C 0.3520(4) 0.3303(4) 0.2387(4) 0.0274(8) Uani 1 1 d . . .
C10 C 0.2315(4) 0.3130(4) 0.2799(4) 0.0291(9) Uani 1 1 d . . .
H10 H 0.1503 0.3161 0.2367 0.035 Uiso 1 1 calc R . .
C11 C 0.1008(4) 0.2690(4) 0.4307(4) 0.0292(9) Uani 1 1 d . . .
C12 C 0.6095(4) 0.3016(4) 0.4830(4) 0.0314(9) Uani 1 1 d . . .
O10 O 0.1352(19) 0.9148(17) 0.9053(15) 0.126(5) Uani 0.40 1 d PU A 1
O10' O 0.2949(19) 0.9551(17) 1.0169(19) 0.088(5) Uani 0.30 1 d PU B 2
O10" O 0.438(2) 0.9471(18) 0.983(2) 0.098(5) Uani 0.30 1 d PU . 3

loop_
_atom_site_aniso_label
_atom_site_aniso_U_11
_atom_site_aniso_U_22
_atom_site_aniso_U_33
_atom_site_aniso_U_23
_atom_site_aniso_U_13
_atom_site_aniso_U_12
Cu1 0.0240(3) 0.0312(4) 0.0243(3) 0.0166(3) 0.0085(3) 0.0177(3)
Cu2 0.0236(3) 0.0283(3) 0.0330(3) 0.0187(2) 0.0055(2) 0.0132(2)
S1 0.0381(6) 0.0507(7) 0.0387(6) 0.0331(5) 0.0188(5) 0.0224(5)
O1 0.0451(18) 0.0415(17) 0.0449(18) 0.0321(16) 0.0228(15) 0.0161(14)
O2 0.0291(15) 0.0486(18) 0.063(2) 0.0383(17) 0.0239(15) 0.0238(14)
O3 0.0455(18) 0.070(2) 0.049(2) 0.0432(19) 0.0171(15) 0.0340(17)
O4 0.0273(14) 0.0423(17) 0.0458(18) 0.0259(15) 0.0117(13) 0.0217(13)
O5 0.0435(19) 0.088(3) 0.077(2) 0.067(2) 0.0363(18) 0.0359(19)
O6 0.0350(16) 0.067(2) 0.055(2) 0.0467(18) 0.0157(15) 0.0259(16)
O7 0.103(3) 0.062(2) 0.039(2) 0.0284(19) 0.024(2) 0.038(2)
O8 0.0310(15) 0.0342(15) 0.0432(17) 0.0243(14) 0.0045(13) 0.0155(13)
O9 0.054(2) 0.104(3) 0.055(2) 0.032(2) 0.0083(19) 0.041(2)
N1 0.0267(17) 0.0304(17) 0.0292(17) 0.0181(15) 0.0082(14) 0.0164(14)
N2 0.0251(16) 0.0330(18) 0.0347(18) 0.0211(16) 0.0074(14) 0.0181(14)
N3 0.0235(16) 0.0324(18) 0.0320(18) 0.0163(15) 0.0073(14) 0.0090(14)
N4 0.0266(18) 0.040(2) 0.050(2) 0.0140(19) -0.0014(17) 0.0048(16)
N5 0.0285(17) 0.0333(18) 0.0290(18) 0.0196(15) 0.0114(14) 0.0185(15)
N6 0.0281(17) 0.0346(18) 0.0339(19) 0.0195(16) 0.0127(14) 0.0207(15)
N7 0.0321(18) 0.044(2) 0.0272(18) 0.0198(16) 0.0138(14) 0.0188(16)
N8 0.046(2) 0.065(3) 0.0272(19) 0.0230(19) 0.0170(17) 0.026(2)
C1 0.026(2) 0.039(2) 0.043(2) 0.024(2) 0.0061(18) 0.0190(18)
C2 0.033(2) 0.032(2) 0.030(2) 0.0185(18) 0.0113(17) 0.0176(18)
C3 0.033(2) 0.039(2) 0.034(2) 0.0203(19) 0.0147(18) 0.0209(19)
C4 0.035(2) 0.042(2) 0.031(2) 0.0237(19) 0.0111(18) 0.0218(19)
C5 0.0245(19) 0.030(2) 0.032(2) 0.0207(17) 0.0101(16) 0.0133(16)
C6 0.030(2) 0.035(2) 0.030(2) 0.0211(18) 0.0124(16) 0.0179(18)
C7 0.0250(19) 0.031(2) 0.031(2) 0.0172(18) 0.0081(16) 0.0148(17)
C8 0.0254(19) 0.035(2) 0.031(2) 0.0200(18) 0.0127(16) 0.0163(17)
C9 0.0260(19) 0.035(2) 0.031(2) 0.0227(18) 0.0109(16) 0.0156(17)
C10 0.027(2) 0.039(2) 0.035(2) 0.0261(19) 0.0118(17) 0.0190(18)
C11 0.029(2) 0.027(2) 0.036(2) 0.0181(18) 0.0141(17) 0.0134(17)
C12 0.030(2) 0.030(2) 0.035(2) 0.0164(19) 0.0052(17) 0.0175(17)
O10 0.148(9) 0.102(8) 0.093(7) 0.066(7) 0.033(7) -0.008(6)
O10' 0.106(9) 0.067(7) 0.119(9) 0.060(6) 0.065(7) 0.042(6)
O10" 0.125(10) 0.078(8) 0.117(9) 0.056(7) 0.054(7) 0.061(7)

loop_
_atom_type_symbol
_atom_type_description
_atom_type_scat_dispersion_real
_atom_type_scat_dispersion_imag
_atom_type_scat_source
C C 0.0033 0.0016 'International Tables Vol C Tables 4.2.6.8 and 6.1.1.4'
H H 0.0000 0.0000 'International Tables Vol C Tables 4.2.6.8 and 6.1.1.4'
N N 0.0061 0.0033 'International Tables Vol C Tables 4.2.6.8 and 6.1.1.4'
O O 0.0106 0.0060 'International Tables Vol C Tables 4.2.6.8 and 6.1.1.4'
S S 0.1246 0.1234 'International Tables Vol C Tables 4.2.6.8 and 6.1.1.4'
Cu Cu 0.3201 1.2651 'International Tables Vol C Tables 4.2.6.8 and 6.1.1.4'

loop_
_geom_angle_atom_site_label_1
_geom_angle_atom_site_label_2
_geom_angle_atom_site_label_3
_geom_angle
_geom_angle_site_symmetry_1
_geom_angle_site_symmetry_3
N1 Cu1 N1 179.998(1) . 2_556
N1 Cu1 N5 90.32(13) . .
N1 Cu1 N5 89.68(13) 2_556 .
N1 Cu1 N5 89.68(13) . 2_556
N1 Cu1 N5 90.32(13) 2_556 2_556
N5 Cu1 N5 180.0 . 2_556
N1 Cu1 O1 89.86(12) . .
N1 Cu1 O1 90.14(12) 2_556 .
N5 Cu1 O1 83.28(12) . .
N5 Cu1 O1 96.72(12) 2_556 .
N1 Cu1 O1 90.14(12) . 2_556
N1 Cu1 O1 89.86(12) 2_556 2_556
N5 Cu1 O1 96.72(12) . 2_556
N5 Cu1 O1 83.28(12) 2_556 2_556
O1 Cu1 O1 180.0 . 2_556
O8 Cu2 O4 92.58(12) . .
O8 Cu2 N2 175.59(12) . 1_655
O4 Cu2 N2 91.30(13) . 1_655
O8 Cu2 N6 87.62(13) . 1_655
O4 Cu2 N6 136.41(12) . 1_655
N2 Cu2 N6 88.14(14) 1_655 1_655
O8 Cu2 O2 89.49(12) . 1_655
O4 Cu2 O2 92.56(12) . 1_655
N2 Cu2 O2 92.41(13) 1_655 1_655
N6 Cu2 O2 131.02(12) 1_655 1_655
O7 S1 O6 111.8(2) . .
O7 S1 O5 113.1(2) . .
O6 S1 O5 111.9(2) . .
O7 S1 C9 106.2(2) . .
O6 S1 C9 106.82(18) . .
O5 S1 C9 106.4(2) . .
C11 O1 Cu1 138.9(3) . .
C11 O2 Cu2 98.6(3) . 1_455
C12 O4 Cu2 111.1(3) . .
Cu2 O8 H8A 125.1 . .
Cu2 O8 H8B 109.1 . .
H8A O8 H8B 105.2 . .
H9A O9 H9B 105.6 . .
C2 N1 N2 107.7(3) . .
C2 N1 Cu1 127.9(3) . .
N2 N1 Cu1 124.1(2) . .
C1 N2 N1 106.5(3) . .
C1 N2 Cu2 129.7(3) . 1_455
N1 N2 Cu2 123.1(2) . 1_455
C2 N3 C1 106.6(3) . .
C2 N3 N4 129.5(4) . .
C1 N3 N4 123.8(3) . .
N3 N4 H4" 107.6 . .
N3 N4 H4' 108.6 . .
H4" N4 H4' 113.1 . .
C4 N5 N6 107.4(3) . .
C4 N5 Cu1 133.0(3) . .
N6 N5 Cu1 119.6(2) . .
C3 N6 N5 107.1(3) . .
C3 N6 Cu2 126.9(3) . 1_455
N5 N6 Cu2 125.9(2) . 1_455
C4 N7 C3 106.2(3) . .
C4 N7 N8 130.1(4) . .
C3 N7 N8 123.5(3) . .
N7 N8 H8" 101.9 . .
N7 N8 H8' 105.1 . .
H8" N8 H8' 112.9 . .
N2 C1 N3 109.7(3) . .
N2 C1 H1 125.2 . .
N3 C1 H1 125.2 . .
N1 C2 N3 109.5(3) . .
N1 C2 H2 125.2 . .
N3 C2 H2 125.2 . .
N6 C3 N7 109.4(4) . .
N6 C3 H3 125.3 . .
N7 C3 H3 125.3 . .
N5 C4 N7 109.8(4) . .
N5 C4 H4 125.1 . .
N7 C4 H4 125.1 . .
C6 C5 C10 118.9(4) . .
C6 C5 C11 120.3(4) . .
C10 C5 C11 120.8(3) . .
C7 C6 C5 121.4(4) . .
C7 C6 H6 119.3 . .
C5 C6 H6 119.3 . .
C6 C7 C8 119.4(3) . .
C6 C7 C12 119.8(4) . .
C8 C7 C12 120.8(4) . .
C7 C8 C9 119.6(4) . .
C7 C8 H8 120.2 . .
C9 C8 H8 120.2 . .
C10 C9 C8 120.5(4) . .
C10 C9 S1 119.2(3) . .
C8 C9 S1 120.1(3) . .
C9 C10 C5 120.2(4) . .
C9 C10 H10 119.9 . .
C5 C10 H10 119.9 . .
O1 C11 O2 121.8(4) . .
O1 C11 C5 118.8(3) . .
O2 C11 C5 119.4(4) . .
O3 C12 O4 124.6(4) . .
O3 C12 C7 119.6(4) . .
O4 C12 C7 115.7(4) . .

loop_
_geom_bond_atom_site_label_1
_geom_bond_atom_site_label_2
_geom_bond_distance
_geom_bond_site_symmetry_2
Cu1 N1 2.031(3) .
Cu1 N1 2.031(3) 2_556
Cu1 N5 2.040(3) .
Cu1 N5 2.040(3) 2_556
Cu1 O1 2.322(3) .
Cu1 O1 2.322(3) 2_556
Cu2 O8 1.967(3) .
Cu2 O4 1.988(3) .
Cu2 N2 2.002(3) 1_655
Cu2 N6 2.090(3) 1_655
Cu2 O2 2.296(3) 1_655
S1 O7 1.452(4) .
S1 O6 1.459(3) .
S1 O5 1.465(4) .
S1 C9 1.788(4) .
O1 C11 1.262(5) .
O2 C11 1.271(5) .
O2 Cu2 2.296(3) 1_455
O3 C12 1.248(5) .
O4 C12 1.281(5) .
O8 H8A 0.8499 .
O8 H8B 0.8499 .
O9 H9A 0.8515 .
O9 H9B 0.8524 .
N1 C2 1.314(5) .
N1 N2 1.386(4) .
N2 C1 1.322(5) .
N2 Cu2 2.002(3) 1_455
N3 C2 1.343(5) .
N3 C1 1.350(5) .
N3 N4 1.421(5) .
N4 H4" 0.8988 .
N4 H4' 0.8991 .
N5 C4 1.308(5) .
N5 N6 1.381(4) .
N6 C3 1.318(5) .
N6 Cu2 2.090(3) 1_455
N7 C4 1.347(5) .
N7 C3 1.353(5) .
N7 N8 1.430(5) .
N8 H8" 0.9006 .
N8 H8' 0.8995 .
C1 H1 0.9300 .
C2 H2 0.9300 .
C3 H3 0.9300 .
C4 H4 0.9300 .
C5 C6 1.396(5) .
C5 C10 1.399(6) .
C5 C11 1.507(5) .
C6 C7 1.390(6) .
C6 H6 0.9300 .
C7 C8 1.395(6) .
C7 C12 1.522(5) .
C8 C9 1.402(5) .
C8 H8 0.9300 .
C9 C10 1.388(6) .
C10 H10 0.9300 .
O10" O10" 1.30(3) 2_677

loop_
_geom_torsion_atom_site_label_1
_geom_torsion_atom_site_label_2
_geom_torsion_atom_site_label_3
_geom_torsion_atom_site_label_4
_geom_torsion
_geom_torsion_site_symmetry_1
_geom_torsion_site_symmetry_4
N1 Cu1 O1 C11 -50.9(4) . .
N1 Cu1 O1 C11 129.1(4) 2_556 .
N5 Cu1 O1 C11 -141.3(4) . .
N5 Cu1 O1 C11 38.7(4) 2_556 .
O1 Cu1 O1 C11 -35(11) 2_556 .
O8 Cu2 O4 C12 -93.6(3) . .
N2 Cu2 O4 C12 84.3(3) 1_655 .
N6 Cu2 O4 C12 -4.4(4) 1_655 .
O2 Cu2 O4 C12 176.8(3) 1_655 .
N1 Cu1 N1 C2 -49(7) 2_556 .
N5 Cu1 N1 C2 -119.6(3) . .
N5 Cu1 N1 C2 60.4(3) 2_556 .
O1 Cu1 N1 C2 157.1(3) . .
O1 Cu1 N1 C2 -22.9(3) 2_556 .
N1 Cu1 N1 N2 123(7) 2_556 .
N5 Cu1 N1 N2 52.4(3) . .
N5 Cu1 N1 N2 -127.6(3) 2_556 .
O1 Cu1 N1 N2 -30.8(3) . .
O1 Cu1 N1 N2 149.2(3) 2_556 .
C2 N1 N2 C1 0.3(4) . .
Cu1 N1 N2 C1 -173.1(3) . .
C2 N1 N2 Cu2 171.4(3) . 1_455
Cu1 N1 N2 Cu2 -2.0(4) . 1_455
N1 Cu1 N5 C4 134.0(4) . .
N1 Cu1 N5 C4 -46.0(4) 2_556 .
N5 Cu1 N5 C4 -139(8) 2_556 .
O1 Cu1 N5 C4 -136.2(4) . .
O1 Cu1 N5 C4 43.8(4) 2_556 .
N1 Cu1 N5 N6 -46.7(3) . .
N1 Cu1 N5 N6 133.3(3) 2_556 .
N5 Cu1 N5 N6 40(8) 2_556 .
O1 Cu1 N5 N6 43.1(3) . .
O1 Cu1 N5 N6 -136.9(3) 2_556 .
C4 N5 N6 C3 -0.7(4) . .
Cu1 N5 N6 C3 179.8(3) . .
C4 N5 N6 Cu2 175.5(3) . 1_455
Cu1 N5 N6 Cu2 -4.0(4) . 1_455
N1 N2 C1 N3 0.1(5) . .
Cu2 N2 C1 N3 -170.2(3) 1_455 .
C2 N3 C1 N2 -0.5(5) . .
N4 N3 C1 N2 178.8(4) . .
N2 N1 C2 N3 -0.6(4) . .
Cu1 N1 C2 N3 172.5(3) . .
C1 N3 C2 N1 0.7(5) . .
N4 N3 C2 N1 -178.5(4) . .
N5 N6 C3 N7 0.3(5) . .
Cu2 N6 C3 N7 -175.9(3) 1_455 .
C4 N7 C3 N6 0.2(5) . .
N8 N7 C3 N6 176.4(4) . .
N6 N5 C4 N7 0.8(5) . .
Cu1 N5 C4 N7 -179.8(3) . .
C3 N7 C4 N5 -0.6(5) . .
N8 N7 C4 N5 -176.5(4) . .
C10 C5 C6 C7 0.3(6) . .
C11 C5 C6 C7 179.7(4) . .
C5 C6 C7 C8 -0.4(6) . .
C5 C6 C7 C12 -179.7(3) . .
C6 C7 C8 C9 -0.3(6) . .
C12 C7 C8 C9 179.0(3) . .
C7 C8 C9 C10 1.1(6) . .
C7 C8 C9 S1 -175.9(3) . .
O7 S1 C9 C10 -88.6(4) . .
O6 S1 C9 C10 30.9(4) . .
O5 S1 C9 C10 150.6(3) . .
O7 S1 C9 C8 88.4(4) . .
O6 S1 C9 C8 -152.1(3) . .
O5 S1 C9 C8 -32.4(4) . .
C8 C9 C10 C5 -1.2(6) . .
S1 C9 C10 C5 175.8(3) . .
C6 C5 C10 C9 0.5(6) . .
C11 C5 C10 C9 -178.9(4) . .
Cu1 O1 C11 O2 86.3(5) . .
Cu1 O1 C11 C5 -94.3(5) . .
Cu2 O2 C11 O1 7.0(4) 1_455 .
Cu2 O2 C11 C5 -172.4(3) 1_455 .
C6 C5 C11 O1 -11.7(6) . .
C10 C5 C11 O1 167.8(4) . .
C6 C5 C11 O2 167.7(4) . .
C10 C5 C11 O2 -12.8(6) . .
Cu2 O4 C12 O3 6.6(5) . .
Cu2 O4 C12 C7 -170.5(2) . .
C6 C7 C12 O3 -0.1(6) . .
C8 C7 C12 O3 -179.3(4) . .
C6 C7 C12 O4 177.2(4) . .
C8 C7 C12 O4 -2.1(5) . .
